data_7708628
loop_
_publ_author_name
'Erb, William'
'Roisnel, Thierry'

_publ_section_title
;
 The chemistry of ferrocenesulfonyl fluoride revealed
;
_journal_name_full 'Dalton Transactions'
_journal_paper_doi 10.1039/D1DT03492H
_journal_year 2021
_chemical_compound_source 'synthesis as described'
_chemical_formula_moiety 'C16 H12 F2 Fe O2 S'
_chemical_formula_sum 'C16 H12 F2 Fe O2 S'
_chemical_formula_weight 362.17
_space_group_crystal_system monoclinic
_space_group_IT_number 14
_space_group_name_Hall '-P 2ybc'
_space_group_name_H-M_alt 'P 1 21/c 1'
_atom_sites_solution_hydrogens geom
_atom_sites_solution_primary dual
_atom_sites_solution_secondary difmap
_audit_update_record
;
2021-10-12 deposited with the CCDC.	2021-10-28 downloaded from the CCDC.
;
_cell_angle_alpha 90
_cell_angle_beta 90.465(3)
_cell_angle_gamma 90
_cell_formula_units_Z 4
_cell_length_a 11.9437(7)
_cell_length_b 7.5335(4)
_cell_length_c 15.7854(7)
_cell_measurement_reflns_used 8111
_cell_measurement_temperature 150(2)
_cell_measurement_theta_max 27.4583
_cell_measurement_theta_min 2.5815
_cell_measurement_wavelength 0.710730
_cell_volume 1420.29(13)
_computing_cell_refinement 'APEX3 (Bruker, 2015)'
_computing_data_collection 'Bruker APEX3 (Bruker, 2015)'
_computing_data_reduction 'SAINT (Bruker, 2014)'
_computing_molecular_graphics
;
   'SXGRAPH (L. Farrugia, 1999), Mercury (CSD, 2020)'
;
_computing_publication_material 'CRYSCALC (T. Roisnel, local program, 2021)'
_computing_structure_refinement 'SHELXL-2018_3 (Sheldrick, 2018)'
_computing_structure_solution 'SHELXT (Sheldrick, 2015)'
_diffrn_ambient_temperature 150(2)
_diffrn_detector '(CMOS) PHOTON 100'
_diffrn_measured_fraction_theta_full 0.985
_diffrn_measured_fraction_theta_max 0.980
_diffrn_measurement_device_type 'D8 VENTURE Bruker AXS'
_diffrn_measurement_method 'rotation images'
_diffrn_orient_matrix_UB_11 0.0271702
_diffrn_orient_matrix_UB_12 0.0907929
_diffrn_orient_matrix_UB_13 -0.0412220
_diffrn_orient_matrix_UB_21 -0.0295416
_diffrn_orient_matrix_UB_22 0.0966013
_diffrn_orient_matrix_UB_23 0.0370686
_diffrn_orient_matrix_UB_31 0.0734181
_diffrn_orient_matrix_UB_32 0.0052697
_diffrn_orient_matrix_UB_33 0.0307019
_diffrn_radiation_monochromator 'multilayer monochromator'
_diffrn_radiation_probe x-ray
_diffrn_radiation_source 'Incoatec microfocus sealed tube'
_diffrn_radiation_type MoK\a
_diffrn_radiation_wavelength 0.71073
_diffrn_reflns_av_R_equivalents 0.0472
_diffrn_reflns_av_unetI/netI 0.0622
_diffrn_reflns_limit_h_max 11
_diffrn_reflns_limit_h_min -15
_diffrn_reflns_limit_k_max 9
_diffrn_reflns_limit_k_min -9
_diffrn_reflns_limit_l_max 20
_diffrn_reflns_limit_l_min -20
_diffrn_reflns_number 7384
_diffrn_reflns_theta_full 25.242
_diffrn_reflns_theta_max 27.474
_diffrn_reflns_theta_min 2.996
_diffrn_source_current 1.00
_diffrn_source_power 50.0
_diffrn_source_voltage 50.00
_exptl_absorpt_coefficient_mu 1.234
_exptl_absorpt_correction_T_max 0.811
_exptl_absorpt_correction_T_min 0.475
_exptl_absorpt_correction_type multi-scan
_exptl_absorpt_process_details
;
  [Sheldrick, G.M. (2014). SADABS Bruker AXS Inc., Madison, Wisconsin, USA]
;
_exptl_crystal_colour orange
_exptl_crystal_density_diffrn 1.694
_exptl_crystal_description prism
_exptl_crystal_F_000 736
_exptl_crystal_size_max 0.480
_exptl_crystal_size_mid 0.380
_exptl_crystal_size_min 0.170
_refine_diff_density_max 1.411
_refine_diff_density_min -1.545
_refine_diff_density_rms 0.153
_refine_ls_extinction_method none
_refine_ls_goodness_of_fit_ref 1.029
_refine_ls_hydrogen_treatment constr
_refine_ls_matrix_type full
_refine_ls_number_parameters 199
_refine_ls_number_reflns 3196
_refine_ls_number_restraints 0
_refine_ls_restrained_S_all 1.029
_refine_ls_R_factor_all 0.0724
_refine_ls_R_factor_gt 0.0634
_refine_ls_shift/su_max 0.001
_refine_ls_shift/su_mean 0.000
_refine_ls_structure_factor_coef Fsqd
_refine_ls_weighting_details 'w=1/[\s^2^(Fo^2^)+(0.1066P)^2^+2.6328P] where P=(Fo^2^+2Fc^2^)/3'
_refine_ls_weighting_scheme calc
_refine_ls_wR_factor_gt 0.1594
_refine_ls_wR_factor_ref 0.1733
_reflns_number_gt 2725
_reflns_number_total 3196
_reflns_threshold_expression >2sigma(I)
_cod_data_source_file d1dt03492h2.cif
_cod_data_source_block WE13081
_cod_original_sg_symbol_H-M 'P 21/c'
_cod_database_code 7708628

loop_
_space_group_symop_operation_xyz
'x, y, z'
'-x, y+1/2, -z+1/2'
'-x, -y, -z'
'x, -y-1/2, z-1/2'

loop_
_atom_site_label
_atom_site_type_symbol
_atom_site_fract_x
_atom_site_fract_y
_atom_site_fract_z
_atom_site_U_iso_or_equiv
_atom_site_adp_type
_atom_site_occupancy
_atom_site_site_symmetry_order
_atom_site_calc_flag
_atom_site_refinement_flags_posn
_atom_site_refinement_flags_adp
_atom_site_refinement_flags_occupancy
_atom_site_disorder_assembly
_atom_site_disorder_group
C1 C 0.1805(3) 0.2339(5) 0.7260(2) 0.0242(7) Uani 1 1 d . . . . .
H1 H 0.249672 0.204140 0.752577 0.029 Uiso 1 1 calc R U . . .
C2 C 0.1177(3) 0.3922(5) 0.7396(2) 0.0302(8) Uani 1 1 d . . . . .
H2 H 0.137698 0.486969 0.776461 0.036 Uiso 1 1 calc R U . . .
C3 C 0.0190(3) 0.3820(6) 0.6876(3) 0.0360(10) Uani 1 1 d . . . . .
H3 H -0.038514 0.468988 0.684157 0.043 Uiso 1 1 calc R U . . .
C4 C 0.0219(3) 0.2202(6) 0.6423(2) 0.0347(9) Uani 1 1 d . . . . .
H4 H -0.033005 0.179554 0.602986 0.042 Uiso 1 1 calc R U . . .
C5 C 0.1218(3) 0.1287(5) 0.6660(2) 0.0284(8) Uani 1 1 d . . . . .
H5 H 0.145038 0.016411 0.645080 0.034 Uiso 1 1 calc R U . . .
C6 C 0.1611(3) 0.4159(5) 0.4869(2) 0.0247(7) Uani 1 1 d . . . . .
H6 H 0.107836 0.373257 0.446712 0.030 Uiso 1 1 calc R U . . .
C7 C 0.1575(3) 0.5808(5) 0.5313(2) 0.0263(7) Uani 1 1 d . . . . .
H7 H 0.100634 0.668250 0.525701 0.032 Uiso 1 1 calc R U . . .
C8 C 0.2525(3) 0.5926(4) 0.5847(2) 0.0225(7) Uani 1 1 d . . . . .
H8 H 0.269103 0.689802 0.621069 0.027 Uiso 1 1 calc R U . . .
C9 C 0.3204(3) 0.4363(4) 0.57629(19) 0.0177(6) Uani 1 1 d . . . . .
C10 C 0.2616(3) 0.3267(5) 0.5151(2) 0.0192(6) Uani 1 1 d . . . . .
C11 C 0.4281(3) 0.4056(4) 0.61941(19) 0.0166(6) Uani 1 1 d . . . . .
C12 C 0.4425(3) 0.4584(4) 0.7039(2) 0.0212(6) Uani 1 1 d . . . . .
H12 H 0.380938 0.507511 0.733569 0.025 Uiso 1 1 calc R U . . .
C13 C 0.5451(3) 0.4403(5) 0.7451(2) 0.0238(7) Uani 1 1 d . . . . .
H13 H 0.555048 0.476815 0.802275 0.029 Uiso 1 1 calc R U . . .
C14 C 0.6322(3) 0.3670(4) 0.6996(2) 0.0218(7) Uani 1 1 d . . . . .
C15 C 0.6225(3) 0.3142(4) 0.6164(2) 0.0209(6) Uani 1 1 d . . . . .
H15 H 0.684577 0.265287 0.587230 0.025 Uiso 1 1 calc R U . . .
C16 C 0.5191(3) 0.3348(4) 0.5761(2) 0.0191(6) Uani 1 1 d . . . . .
H16 H 0.510476 0.300119 0.518531 0.023 Uiso 1 1 calc R U . . .
F17 F 0.73351(18) 0.3444(3) 0.73868(15) 0.0319(5) Uani 1 1 d . . . . .
O18 O 0.1934(3) 0.0325(4) 0.44790(18) 0.0376(7) Uani 1 1 d . . . . .
O19 O 0.3555(2) 0.0184(3) 0.54486(16) 0.0275(5) Uani 1 1 d . . . . .
F20 F 0.3711(2) 0.1463(3) 0.40840(15) 0.0374(6) Uani 1 1 d . . . . .
Fe1 Fe 0.16129(4) 0.36967(6) 0.61437(3) 0.01804(19) Uani 1 1 d . . . . .
S1 S 0.29009(7) 0.11216(11) 0.48468(5) 0.0223(2) Uani 1 1 d . . . . .

loop_
_atom_site_aniso_label
_atom_site_aniso_U_11
_atom_site_aniso_U_22
_atom_site_aniso_U_33
_atom_site_aniso_U_23
_atom_site_aniso_U_13
_atom_site_aniso_U_12
C1 0.0190(15) 0.0349(18) 0.0187(14) 0.0098(13) 0.0045(12) 0.0009(13)
C2 0.0307(19) 0.047(2) 0.0136(15) 0.0022(13) 0.0094(14) 0.0048(16)
C3 0.0191(17) 0.063(3) 0.0266(19) 0.0138(17) 0.0123(15) 0.0098(16)
C4 0.0204(17) 0.059(3) 0.0250(17) 0.0163(17) 0.0009(14) -0.0137(17)
C5 0.0257(18) 0.0319(19) 0.0275(18) 0.0103(14) 0.0060(15) -0.0077(14)
C6 0.0177(15) 0.0396(18) 0.0168(15) 0.0116(13) -0.0012(12) -0.0019(14)
C7 0.0186(16) 0.0309(17) 0.0294(17) 0.0143(14) 0.0042(13) 0.0046(13)
C8 0.0206(16) 0.0215(15) 0.0256(16) 0.0060(12) 0.0053(13) 0.0038(12)
C9 0.0154(14) 0.0216(15) 0.0160(13) 0.0043(11) 0.0048(11) -0.0002(11)
C10 0.0148(14) 0.0277(16) 0.0151(13) 0.0037(12) 0.0004(11) -0.0003(12)
C11 0.0163(14) 0.0181(13) 0.0153(14) 0.0011(11) 0.0012(11) -0.0020(11)
C12 0.0236(16) 0.0219(15) 0.0183(14) -0.0035(12) 0.0005(12) 0.0016(12)
C13 0.0255(17) 0.0262(16) 0.0196(15) -0.0023(12) -0.0032(13) -0.0063(13)
C14 0.0164(15) 0.0231(16) 0.0259(16) 0.0048(12) -0.0036(13) -0.0035(11)
C15 0.0150(15) 0.0223(15) 0.0254(16) 0.0038(12) 0.0046(12) 0.0002(12)
C16 0.0172(15) 0.0242(15) 0.0159(14) 0.0002(11) 0.0009(12) -0.0027(12)
F17 0.0209(11) 0.0404(12) 0.0343(12) 0.0021(9) -0.0121(9) -0.0020(9)
O18 0.0349(15) 0.0446(16) 0.0331(14) -0.0145(12) -0.0087(12) -0.0065(13)
O19 0.0283(13) 0.0272(12) 0.0270(12) -0.0042(10) -0.0038(10) 0.0026(10)
F20 0.0392(14) 0.0527(15) 0.0205(10) -0.0066(9) 0.0116(10) 0.0004(11)
Fe1 0.0124(3) 0.0263(3) 0.0155(3) 0.00405(15) 0.00318(19) 0.00145(16)
S1 0.0221(4) 0.0295(5) 0.0154(4) -0.0054(3) 0.0008(3) -0.0031(3)

loop_
_atom_type_symbol
_atom_type_description
_atom_type_scat_dispersion_real
_atom_type_scat_dispersion_imag
_atom_type_scat_source
C C 0.0033 0.0016 'International Tables Vol C Tables 4.2.6.8 and 6.1.1.4'
H H 0.0000 0.0000 'International Tables Vol C Tables 4.2.6.8 and 6.1.1.4'
F F 0.0171 0.0103 'International Tables Vol C Tables 4.2.6.8 and 6.1.1.4'
Fe Fe 0.3463 0.8444 'International Tables Vol C Tables 4.2.6.8 and 6.1.1.4'
O O 0.0106 0.0060 'International Tables Vol C Tables 4.2.6.8 and 6.1.1.4'
S S 0.1246 0.1234 'International Tables Vol C Tables 4.2.6.8 and 6.1.1.4'

loop_
_geom_angle_atom_site_label_1
_geom_angle_atom_site_label_2
_geom_angle_atom_site_label_3
_geom_angle
_geom_angle_site_symmetry_1
_geom_angle_site_symmetry_3
_geom_angle_publ_flag
C5 C1 C2 108.1(3) . . ?
C5 C1 Fe1 69.66(19) . . ?
C2 C1 Fe1 69.93(19) . . ?
C5 C1 H1 125.9 . . ?
C2 C1 H1 125.9 . . ?
Fe1 C1 H1 126.0 . . ?
C1 C2 C3 107.5(4) . . ?
C1 C2 Fe1 69.42(19) . . ?
C3 C2 Fe1 70.0(2) . . ?
C1 C2 H2 126.3 . . ?
C3 C2 H2 126.3 . . ?
Fe1 C2 H2 125.9 . . ?
C4 C3 C2 108.1(3) . . ?
C4 C3 Fe1 69.8(2) . . ?
C2 C3 Fe1 69.3(2) . . ?
C4 C3 H3 125.9 . . ?
C2 C3 H3 125.9 . . ?
Fe1 C3 H3 126.6 . . ?
C3 C4 C5 108.0(4) . . ?
C3 C4 Fe1 70.2(2) . . ?
C5 C4 Fe1 69.2(2) . . ?
C3 C4 H4 126.0 . . ?
C5 C4 H4 126.0 . . ?
Fe1 C4 H4 126.2 . . ?
C1 C5 C4 108.3(3) . . ?
C1 C5 Fe1 69.86(19) . . ?
C4 C5 Fe1 70.2(2) . . ?
C1 C5 H5 125.9 . . ?
C4 C5 H5 125.9 . . ?
Fe1 C5 H5 125.6 . . ?
C7 C6 C10 106.3(3) . . ?
C7 C6 Fe1 70.39(19) . . ?
C10 C6 Fe1 67.78(17) . . ?
C7 C6 H6 126.8 . . ?
C10 C6 H6 126.8 . . ?
Fe1 C6 H6 126.5 . . ?
C8 C7 C6 108.8(3) . . ?
C8 C7 Fe1 69.80(19) . . ?
C6 C7 Fe1 68.92(19) . . ?
C8 C7 H7 125.6 . . ?
C6 C7 H7 125.6 . . ?
Fe1 C7 H7 127.3 . . ?
C7 C8 C9 110.1(3) . . ?
C7 C8 Fe1 70.1(2) . . ?
C9 C8 Fe1 69.66(18) . . ?
C7 C8 H8 124.9 . . ?
C9 C8 H8 124.9 . . ?
Fe1 C8 H8 126.9 . . ?
C8 C9 C10 105.0(3) . . ?
C8 C9 C11 125.4(3) . . ?
C10 C9 C11 129.6(3) . . ?
C8 C9 Fe1 69.50(18) . . ?
C10 C9 Fe1 67.18(17) . . ?
C11 C9 Fe1 129.3(2) . . ?
C6 C10 C9 109.8(3) . . ?
C6 C10 S1 121.1(3) . . ?
C9 C10 S1 128.7(2) . . ?
C6 C10 Fe1 70.47(18) . . ?
C9 C10 Fe1 71.14(18) . . ?
S1 C10 Fe1 119.34(17) . . ?
C16 C11 C12 119.0(3) . . ?
C16 C11 C9 121.1(3) . . ?
C12 C11 C9 119.8(3) . . ?
C13 C12 C11 121.3(3) . . ?
C13 C12 H12 119.4 . . ?
C11 C12 H12 119.4 . . ?
C14 C13 C12 117.4(3) . . ?
C14 C13 H13 121.3 . . ?
C12 C13 H13 121.3 . . ?
F17 C14 C15 117.6(3) . . ?
F17 C14 C13 118.9(3) . . ?
C15 C14 C13 123.5(3) . . ?
C14 C15 C16 118.1(3) . . ?
C14 C15 H15 120.9 . . ?
C16 C15 H15 120.9 . . ?
C15 C16 C11 120.7(3) . . ?
C15 C16 H16 119.7 . . ?
C11 C16 H16 119.7 . . ?
C10 Fe1 C6 41.75(13) . . ?
C10 Fe1 C5 107.99(15) . . ?
C6 Fe1 C5 123.02(16) . . ?
C10 Fe1 C1 121.85(14) . . ?
C6 Fe1 C1 158.73(15) . . ?
C5 Fe1 C1 40.48(15) . . ?
C10 Fe1 C2 157.19(15) . . ?
C6 Fe1 C2 159.31(16) . . ?
C5 Fe1 C2 68.24(16) . . ?
C1 Fe1 C2 40.65(15) . . ?
C10 Fe1 C8 68.50(14) . . ?
C6 Fe1 C8 68.49(15) . . ?
C5 Fe1 C8 159.83(15) . . ?
C1 Fe1 C8 123.17(14) . . ?
C2 Fe1 C8 106.85(16) . . ?
C10 Fe1 C9 41.69(13) . . ?
C6 Fe1 C9 70.41(13) . . ?
C5 Fe1 C9 123.26(14) . . ?
C1 Fe1 C9 105.99(13) . . ?
C2 Fe1 C9 120.12(15) . . ?
C8 Fe1 C9 40.84(12) . . ?
C10 Fe1 C4 124.57(16) . . ?
C6 Fe1 C4 108.02(15) . . ?
C5 Fe1 C4 40.60(16) . . ?
C1 Fe1 C4 68.17(14) . . ?
C2 Fe1 C4 68.17(17) . . ?
C8 Fe1 C4 157.64(16) . . ?
C9 Fe1 C4 160.80(16) . . ?
C10 Fe1 C7 68.75(14) . . ?
C6 Fe1 C7 40.69(15) . . ?
C5 Fe1 C7 159.00(16) . . ?
C1 Fe1 C7 159.07(16) . . ?
C2 Fe1 C7 122.96(16) . . ?
C8 Fe1 C7 40.06(14) . . ?
C9 Fe1 C7 69.01(13) . . ?
C4 Fe1 C7 122.98(15) . . ?
C10 Fe1 C3 160.67(17) . . ?
C6 Fe1 C3 123.31(15) . . ?
C5 Fe1 C3 67.91(16) . . ?
C1 Fe1 C3 68.17(15) . . ?
C2 Fe1 C3 40.73(17) . . ?
C8 Fe1 C3 122.00(16) . . ?
C9 Fe1 C3 156.60(17) . . ?
C4 Fe1 C3 40.09(18) . . ?
C7 Fe1 C3 107.91(15) . . ?
O19 S1 O18 120.43(18) . . ?
O19 S1 F20 104.84(16) . . ?
O18 S1 F20 105.03(17) . . ?
O19 S1 C10 113.01(15) . . ?
O18 S1 C10 110.40(17) . . ?
F20 S1 C10 100.63(14) . . ?

loop_
_geom_bond_atom_site_label_1
_geom_bond_atom_site_label_2
_geom_bond_distance
_geom_bond_site_symmetry_2
_geom_bond_publ_flag
C1 C5 1.417(5) . ?
C1 C2 1.426(5) . ?
C1 Fe1 2.049(3) . ?
C1 H1 0.9500 . ?
C2 C3 1.434(6) . ?
C2 Fe1 2.056(3) . ?
C2 H2 0.9500 . ?
C3 C4 1.414(6) . ?
C3 Fe1 2.066(4) . ?
C3 H3 0.9500 . ?
C4 C5 1.425(6) . ?
C4 Fe1 2.060(4) . ?
C4 H4 0.9500 . ?
C5 Fe1 2.047(3) . ?
C5 H5 0.9500 . ?
C6 C7 1.427(6) . ?
C6 C10 1.443(5) . ?
C6 Fe1 2.043(3) . ?
C6 H6 0.9500 . ?
C7 C8 1.411(5) . ?
C7 Fe1 2.062(3) . ?
C7 H7 0.9500 . ?
C8 C9 1.437(4) . ?
C8 Fe1 2.058(3) . ?
C8 H8 0.9500 . ?
C9 C10 1.448(5) . ?
C9 C11 1.469(4) . ?
C9 Fe1 2.060(3) . ?
C10 S1 1.721(4) . ?
C10 Fe1 2.006(3) . ?
C11 C16 1.395(4) . ?
C11 C12 1.401(4) . ?
C12 C13 1.389(5) . ?
C12 H12 0.9500 . ?
C13 C14 1.384(5) . ?
C13 H13 0.9500 . ?
C14 F17 1.364(4) . ?
C14 C15 1.377(5) . ?
C15 C16 1.393(4) . ?
C15 H15 0.9500 . ?
C16 H16 0.9500 . ?
O18 S1 1.421(3) . ?
O19 S1 1.414(3) . ?
F20 S1 1.572(2) . ?

loop_
_geom_torsion_atom_site_label_1
_geom_torsion_atom_site_label_2
_geom_torsion_atom_site_label_3
_geom_torsion_atom_site_label_4
_geom_torsion
_geom_torsion_site_symmetry_1
_geom_torsion_site_symmetry_2
_geom_torsion_site_symmetry_3
_geom_torsion_site_symmetry_4
_geom_torsion_publ_flag
C5 C1 C2 C3 0.5(4) . . . . ?
Fe1 C1 C2 C3 59.9(2) . . . . ?
C5 C1 C2 Fe1 -59.4(2) . . . . ?
C1 C2 C3 C4 -0.4(4) . . . . ?
Fe1 C2 C3 C4 59.1(3) . . . . ?
C1 C2 C3 Fe1 -59.6(2) . . . . ?
C2 C3 C4 C5 0.2(4) . . . . ?
Fe1 C3 C4 C5 59.0(2) . . . . ?
C2 C3 C4 Fe1 -58.8(3) . . . . ?
C2 C1 C5 C4 -0.4(4) . . . . ?
Fe1 C1 C5 C4 -60.0(2) . . . . ?
C2 C1 C5 Fe1 59.6(2) . . . . ?
C3 C4 C5 C1 0.1(4) . . . . ?
Fe1 C4 C5 C1 59.7(2) . . . . ?
C3 C4 C5 Fe1 -59.6(3) . . . . ?
C10 C6 C7 C8 0.1(4) . . . . ?
Fe1 C6 C7 C8 58.5(2) . . . . ?
C10 C6 C7 Fe1 -58.5(2) . . . . ?
C6 C7 C8 C9 0.3(4) . . . . ?
Fe1 C7 C8 C9 58.3(2) . . . . ?
C6 C7 C8 Fe1 -58.0(2) . . . . ?
C7 C8 C9 C10 -0.4(4) . . . . ?
Fe1 C8 C9 C10 58.1(2) . . . . ?
C7 C8 C9 C11 177.2(3) . . . . ?
Fe1 C8 C9 C11 -124.3(3) . . . . ?
C7 C8 C9 Fe1 -58.5(2) . . . . ?
C7 C6 C10 C9 -0.3(4) . . . . ?
Fe1 C6 C10 C9 -60.5(2) . . . . ?
C7 C6 C10 S1 173.3(2) . . . . ?
Fe1 C6 C10 S1 113.2(2) . . . . ?
C7 C6 C10 Fe1 60.2(2) . . . . ?
C8 C9 C10 C6 0.5(3) . . . . ?
C11 C9 C10 C6 -177.0(3) . . . . ?
Fe1 C9 C10 C6 60.1(2) . . . . ?
C8 C9 C10 S1 -172.6(2) . . . . ?
C11 C9 C10 S1 10.0(5) . . . . ?
Fe1 C9 C10 S1 -112.9(3) . . . . ?
C8 C9 C10 Fe1 -59.6(2) . . . . ?
C11 C9 C10 Fe1 122.9(3) . . . . ?
C8 C9 C11 C16 -136.1(3) . . . . ?
C10 C9 C11 C16 40.9(5) . . . . ?
Fe1 C9 C11 C16 132.4(3) . . . . ?
C8 C9 C11 C12 39.8(5) . . . . ?
C10 C9 C11 C12 -143.2(3) . . . . ?
Fe1 C9 C11 C12 -51.6(4) . . . . ?
C16 C11 C12 C13 -0.4(5) . . . . ?
C9 C11 C12 C13 -176.4(3) . . . . ?
C11 C12 C13 C14 -0.4(5) . . . . ?
C12 C13 C14 F17 -178.9(3) . . . . ?
C12 C13 C14 C15 0.9(5) . . . . ?
F17 C14 C15 C16 179.3(3) . . . . ?
C13 C14 C15 C16 -0.5(5) . . . . ?
C14 C15 C16 C11 -0.4(5) . . . . ?
C12 C11 C16 C15 0.9(5) . . . . ?
C9 C11 C16 C15 176.8(3) . . . . ?
C6 C10 S1 O19 -151.4(3) . . . . ?
C9 C10 S1 O19 21.0(3) . . . . ?
Fe1 C10 S1 O19 -67.6(2) . . . . ?
C6 C10 S1 O18 -13.2(3) . . . . ?
C9 C10 S1 O18 159.1(3) . . . . ?
Fe1 C10 S1 O18 70.5(2) . . . . ?
C6 C10 S1 F20 97.3(3) . . . . ?
C9 C10 S1 F20 -90.3(3) . . . . ?
Fe1 C10 S1 F20 -178.89(18) . . . . ?
